data_4061871
loop_
_publ_author_name
'Estler, F.'
'Eickerling, G.'
'Herdtweck, E.'
'Anwander, R.'

_publ_section_title
;
 Organorare-Earth Complexes Supported by Chelating Diamide Ligands
;
_journal_name_full Organometallics
_journal_year 2003
_chemical_absolute_configuration ad
_chemical_formula_moiety 'C40 H61 N2 O Sc Si'
_chemical_formula_sum 'C40 H61 N2 O Sc Si'
_chemical_formula_weight 658.96
_space_group_IT_number 4
_symmetry_cell_setting monoclinic
_symmetry_space_group_name_Hall 'P 2yb'
_symmetry_space_group_name_H-M 'P 1 21 1'
_cell_angle_alpha 90
_cell_angle_beta 113.6789(5)
_cell_angle_gamma 90
_cell_formula_units_Z 2
_cell_length_a 11.3658(1)
_cell_length_b 16.5331(2)
_cell_length_c 11.5392(1)
_cell_measurement_temperature 153(1)
_cell_volume 1985.80(4)
_diffrn_ambient_temperature 153(1)
_exptl_crystal_density_diffrn 1.102
_cod_depositor_comments
;
The following automatic conversions were performed:
'_symmetry_cell_setting' value 'Monoclinic' changed to 'monoclinic'
according to '/home/saulius/struct/CIF-dictionaries/cif_core.dic'
dictionary named 'cif_core.dic' version 2.4.1 from 2010-06-29.

Automatic conversion script
Id: cif_fix_enum 1527 2010-12-29 10:47:43Z saulius 
;
_cod_original_sg_symbol_H-M 'P 21'
_cod_database_code 4061871

loop_
_symmetry_equiv_pos_as_xyz
x,y,z
-x,1/2+y,-z

loop_
_atom_site_aniso_label
_atom_site_aniso_U_11
_atom_site_aniso_U_22
_atom_site_aniso_U_33
_atom_site_aniso_U_23
_atom_site_aniso_U_13
_atom_site_aniso_U_12
Sc 0.0255(1) 0.0233(1) 0.0210(1) -0.0002(1) 0.0099(1) 0.0001(1)
Si 0.0303(2) 0.0336(3) 0.0323(2) -0.0044(2) 0.0141(2) 0.0018(2)
O1 0.0293(6) 0.0343(7) 0.0362(7) -0.0086(5) 0.0115(5) -0.0036(5)
N1 0.0346(7) 0.0244(8) 0.0244(6) 0.0012(5) 0.0136(6) 0.0024(6)
N2 0.0281(7) 0.0277(7) 0.0271(7) 0.0038(6) 0.0140(6) 0.0012(6)
C1 0.0494(11) 0.0306(10) 0.0306(10) -0.0001(7) 0.0176(8) 0.0079(8)
C2 0.0403(10) 0.0227(8) 0.0442(10) 0.0005(7) 0.0273(8) 0.0054(7)
C3 0.0603(13) 0.0324(10) 0.0694(15) 0.0026(10) 0.0479(12) 0.0057(9)
C4 0.0463(12) 0.0411(12) 0.103(2) -0.0003(12) 0.0522(14) 0.0011(10)
C5 0.0271(10) 0.0451(12) 0.0927(18) 0.0014(12) 0.0221(11) 0.0085(9)
C6 0.0339(10) 0.0411(11) 0.0577(13) 0.0075(10) 0.0175(10) 0.0100(8)
C7 0.0307(9) 0.0263(9) 0.0414(10) 0.0047(7) 0.0187(8) 0.0058(7)
C8 0.0317(9) 0.0279(9) 0.0444(11) 0.0095(8) 0.0209(9) 0.0065(8)
C9 0.0401(9) 0.0288(8) 0.0230(8) 0.0029(6) 0.0180(7) 0.0075(7)
C10 0.0454(10) 0.0319(9) 0.0347(9) 0.0055(8) 0.0218(8) 0.0075(8)
C11 0.0528(12) 0.0420(11) 0.0460(11) 0.0181(9) 0.0309(10) 0.0143(10)
C12 0.0532(12) 0.0615(14) 0.0366(11) 0.0236(10) 0.0248(10) 0.0247(11)
C13 0.0415(11) 0.0609(14) 0.0304(10) 0.0086(9) 0.0124(9) 0.0117(10)
C14 0.0396(9) 0.0395(11) 0.0253(7) 0.0022(8) 0.0145(7) 0.0071(8)
C15 0.0296(8) 0.0261(8) 0.0287(8) 0.0044(7) 0.0137(7) 0.0019(7)
C16 0.0286(8) 0.0299(9) 0.0304(9) 0.0022(7) 0.0134(7) 0.0027(7)
C17 0.0328(10) 0.0391(10) 0.0396(10) -0.0013(8) 0.0188(8) -0.0061(8)
C18 0.0545(12) 0.0510(12) 0.0411(10) 0.0007(9) 0.0325(10) -0.0114(10)
C19 0.0533(12) 0.0507(12) 0.0308(10) -0.0044(9) 0.0220(9) -0.0101(10)
C20 0.0398(10) 0.0340(10) 0.0308(9) 0.0012(7) 0.0161(8) -0.0033(8)
C21 0.0400(10) 0.0404(11) 0.0312(10) -0.0003(8) 0.0061(8) -0.0014(8)
C22 0.0367(11) 0.0570(14) 0.0510(13) 0.0090(12) 0.0094(10) -0.0016(10)
C23 0.088(2) 0.0547(16) 0.0610(17) -0.0168(13) 0.0267(16) -0.0106(15)
C24 0.0566(13) 0.0344(11) 0.0441(11) 0.0105(9) 0.0160(10) -0.0064(9)
C25 0.0497(14) 0.078(2) 0.0700(17) 0.0218(16) 0.0213(13) -0.0116(13)
C26 0.094(2) 0.0406(13) 0.0607(16) -0.0037(12) 0.0161(17) -0.0064(14)
C27 0.0302(9) 0.0387(10) 0.0306(9) 0.0016(8) 0.0132(8) -0.0024(8)
C28 0.0327(10) 0.0683(16) 0.0421(12) 0.0059(11) 0.0113(9) 0.0004(10)
C29 0.0577(14) 0.0425(12) 0.0390(12) -0.0077(9) 0.0193(11) -0.0035(11)
C30 0.0502(11) 0.0441(11) 0.0301(10) 0.0007(8) 0.0132(9) -0.0112(9)
C31 0.0470(15) 0.072(2) 0.099(2) 0.0097(19) -0.0038(16) -0.0151(14)
C32 0.090(2) 0.083(2) 0.0643(16) -0.0391(16) 0.0368(16) -0.0420(18)
C33 0.0330(10) 0.0398(10) 0.0329(10) -0.0032(9) 0.0131(8) 0.0040(8)
C34 0.0525(13) 0.0490(15) 0.0488(12) -0.0001(10) 0.0281(11) -0.0020(10)
C35 0.0353(11) 0.0509(13) 0.0505(13) -0.0040(11) 0.0161(10) 0.0046(10)
C36 0.0374(11) 0.0385(11) 0.0445(12) -0.0071(9) 0.0165(11) 0.0000(9)
C37 0.0575(14) 0.0431(13) 0.0589(14) -0.0244(11) 0.0190(12) -0.0046(11)
C38 0.0649(16) 0.099(2) 0.0623(16) -0.0406(16) 0.0222(14) -0.0305(16)
C39 0.0485(15) 0.081(2) 0.0743(18) -0.0111(16) -0.0052(13) -0.0085(14)
C40 0.0295(10) 0.0720(16) 0.0629(15) -0.0255(13) 0.0112(10) -0.0021(10)

loop_
_atom_site_label
_atom_site_type_symbol
_atom_site_thermal_displace_type
_atom_site_fract_x
_atom_site_fract_y
_atom_site_fract_z
_atom_site_occupancy
_atom_site_U_iso_or_equiv
_atom_site_calc_flag
_atom_site_refinement_flags
Sc Sc Uani 0.33123(3) 0.17037(2) 0.72274(2) 1.000 0.0231(1) . .
Si Si Uani 0.07474(4) 0.27269(3) 0.80130(4) 1.000 0.0316(1) . .
O1 O Uani 0.49295(11) 0.24545(7) 0.83375(11) 1.000 0.0338(4) . .
N1 N Uani 0.32682(13) 0.15532(8) 0.54758(12) 1.000 0.0272(4) . .
N2 N Uani 0.35801(12) 0.05793(8) 0.80123(12) 1.000 0.0267(4) . .
C1 C Uani 0.37934(19) 0.07767(11) 0.52487(18) 1.000 0.0364(6) . .
C2 C Uani 0.51441(17) 0.06475(10) 0.62305(18) 1.000 0.0324(5) . .
C3 C Uani 0.6176(2) 0.09325(12) 0.5979(2) 1.000 0.0471(7) . .
C4 C Uani 0.7420(2) 0.08555(14) 0.6853(3) 1.000 0.0564(9) . .
C5 C Uani 0.7683(2) 0.04899(14) 0.7997(3) 1.000 0.0556(8) . .
C6 C Uani 0.66734(19) 0.02080(13) 0.8271(2) 1.000 0.0445(7) . .
C7 C Uani 0.54041(16) 0.02807(10) 0.74022(18) 1.000 0.0315(5) . .
C8 C Uani 0.43526(17) -0.00542(11) 0.77581(19) 1.000 0.0329(6) . .
C9 C Uani 0.26551(17) 0.20378(10) 0.43696(15) 1.000 0.0289(5) . .
C10 C Uani 0.32697(18) 0.27355(11) 0.41829(17) 1.000 0.0355(5) . .
C11 C Uani 0.2680(2) 0.31782(13) 0.3067(2) 1.000 0.0434(7) . .
C12 C Uani 0.1532(2) 0.29421(14) 0.2150(2) 1.000 0.0483(7) . .
C13 C Uani 0.0906(2) 0.22725(14) 0.23377(19) 1.000 0.0449(7) . .
C14 C Uani 0.14349(17) 0.18186(12) 0.34489(15) 1.000 0.0343(5) . .
C15 C Uani 0.28839(16) 0.02717(10) 0.87147(16) 1.000 0.0275(5) . .
C16 C Uani 0.17583(15) -0.01950(11) 0.81063(16) 1.000 0.0291(5) . .
C17 C Uani 0.11154(18) -0.04957(12) 0.88191(18) 1.000 0.0358(6) . .
C18 C Uani 0.1559(2) -0.03512(13) 1.01079(19) 1.000 0.0446(7) . .
C19 C Uani 0.2657(2) 0.01069(13) 1.06978(19) 1.000 0.0433(7) . .
C20 C Uani 0.33269(18) 0.04279(11) 1.00256(17) 1.000 0.0343(6) . .
C21 C Uani 0.06654(19) 0.11170(12) 0.36375(19) 1.000 0.0398(6) . .
C22 C Uani -0.0673(2) 0.13961(16) 0.3494(2) 1.000 0.0509(7) . .
C23 C Uani 0.0574(3) 0.04150(18) 0.2743(3) 1.000 0.0689(10) . .
C24 C Uani 0.4541(2) 0.30282(12) 0.5153(2) 1.000 0.0464(7) . .
C25 C Uani 0.5529(3) 0.3182(2) 0.4592(3) 1.000 0.0668(10) . .
C26 C Uani 0.4348(4) 0.37824(16) 0.5823(3) 1.000 0.0699(10) . .
C27 C Uani 0.12283(17) -0.03930(11) 0.67029(16) 1.000 0.0329(5) . .
C28 C Uani -0.0157(2) -0.01076(17) 0.6013(2) 1.000 0.0489(7) . .
C29 C Uani 0.1317(3) -0.12968(14) 0.6481(2) 1.000 0.0464(7) . .
C30 C Uani 0.4537(2) 0.09194(13) 1.07288(18) 1.000 0.0424(6) . .
C31 C Uani 0.5684(3) 0.0372(2) 1.1403(4) 1.000 0.0832(11) . .
C32 C Uani 0.4376(3) 0.1537(2) 1.1645(3) 1.000 0.0772(11) . .
C33 C Uani 0.15424(18) 0.23729(13) 0.70022(18) 1.000 0.0353(6) . .
C34 C Uani 0.0627(2) 0.18869(14) 0.9050(2) 1.000 0.0476(8) . .
C35 C Uani -0.0946(2) 0.30820(16) 0.7088(2) 1.000 0.0459(7) . .
C36 C Uani 0.1643(2) 0.36066(13) 0.9011(2) 1.000 0.0401(7) . .
C37 C Uani 0.4896(2) 0.30081(15) 0.9303(2) 1.000 0.0546(8) . .
C38 C Uani 0.6233(3) 0.3034(2) 1.0301(3) 1.000 0.0765(10) . .
C39 C Uani 0.7006(3) 0.2471(2) 0.9871(3) 1.000 0.0775(10) . .
C40 C Uani 0.6265(2) 0.24028(18) 0.8498(2) 1.000 0.0571(8) . .
H11 H Uiso 0.384(2) 0.0792(14) 0.442(2) 1.000 0.048(6) . .
H12 H Uiso 0.3221(19) 0.0291(14) 0.5285(19) 1.000 0.041(5) . .
H31 H Uiso 0.596(2) 0.1182(15) 0.512(2) 1.000 0.055(6) . .
H41 H Uiso 0.810(3) 0.1049(18) 0.668(3) 1.000 0.075(8) . .
H51 H Uiso 0.852(3) 0.0408(17) 0.865(3) 1.000 0.070(8) . .
H61 H Uiso 0.676(2) -0.0050(14) 0.908(2) 1.000 0.047(6) . .
H81 H Uiso 0.384(2) -0.0408(13) 0.709(2) 1.000 0.039(5) . .
H82 H Uiso 0.479(2) -0.0416(13) 0.850(2) 1.000 0.045(6) . .
H111 H Uiso 0.315(2) 0.3632(16) 0.298(2) 1.000 0.052(6) . .
H121 H Uiso 0.119(2) 0.3241(16) 0.143(2) 1.000 0.057(7) . .
H131 H Uiso 0.009(2) 0.2098(12) 0.1709(19) 1.000 0.038(5) . .
H171 H Uiso 0.0350(18) -0.0797(12) 0.8408(18) 1.000 0.030(5) . .
H181 H Uiso 0.1114(19) -0.0596(13) 1.0620(19) 1.000 0.040(5) . .
H191 H Uiso 0.295(2) 0.0246(13) 1.158(2) 1.000 0.042(5) . .
H211 H Uiso 0.1129(19) 0.0921(12) 0.450(2) 1.000 0.039(5) . .
H221 H Uiso -0.120(2) 0.0906(16) 0.366(2) 1.000 0.062(7) . .
H222 H Uiso -0.120(2) 0.1584(15) 0.261(2) 1.000 0.055(6) . .
H223 H Uiso -0.061(2) 0.1834(16) 0.409(2) 1.000 0.053(6) . .
H231 H Uiso 0.000(3) -0.0023(19) 0.293(3) 1.000 0.083(9) . .
H232 H Uiso 0.144(3) 0.020(2) 0.278(3) 1.000 0.082(9) . .
H233 H Uiso 0.005(3) 0.060(2) 0.186(4) 1.000 0.105(11) . .
H241 H Uiso 0.4859(19) 0.2612(13) 0.5794(19) 1.000 0.039(5) . .
H251 H Uiso 0.639(3) 0.3336(19) 0.530(3) 1.000 0.089(9) . .
H252 H Uiso 0.524(3) 0.364(2) 0.394(3) 1.000 0.087(9) . .
H253 H Uiso 0.570(2) 0.2652(18) 0.420(2) 1.000 0.068(8) . .
H261 H Uiso 0.521(3) 0.3941(17) 0.640(3) 1.000 0.074(8) . .
H262 H Uiso 0.368(3) 0.368(2) 0.625(3) 1.000 0.097(11) . .
H263 H Uiso 0.393(2) 0.4169(18) 0.517(3) 1.000 0.070(8) . .
H271 H Uiso 0.1736(16) -0.0139(10) 0.6353(15) 1.000 0.018(4) . .
H281 H Uiso -0.0428(19) -0.0244(13) 0.512(2) 1.000 0.043(6) . .
H282 H Uiso -0.023(2) 0.0476(19) 0.615(3) 1.000 0.070(8) . .
H283 H Uiso -0.071(2) -0.0325(13) 0.6345(19) 1.000 0.036(5) . .
H291 H Uiso 0.101(2) -0.1400(14) 0.562(2) 1.000 0.051(6) . .
H292 H Uiso 0.087(3) -0.1574(17) 0.680(2) 1.000 0.060(8) . .
H293 H Uiso 0.218(3) -0.1504(16) 0.685(2) 1.000 0.061(7) . .
H301 H Uiso 0.469(2) 0.1251(14) 1.008(2) 1.000 0.045(6) . .
H311 H Uiso 0.637(3) 0.071(2) 1.180(3) 1.000 0.101(11) . .
H312 H Uiso 0.587(4) -0.007(3) 1.089(4) 1.000 0.120(14) . .
H313 H Uiso 0.547(3) 0.007(2) 1.211(3) 1.000 0.093(10) . .
H321 H Uiso 0.353(5) 0.199(3) 1.112(4) 1.000 0.160(18) . .
H322 H Uiso 0.517(3) 0.188(2) 1.196(3) 1.000 0.083(9) . .
H323 H Uiso 0.429(3) 0.123(2) 1.227(3) 1.000 0.101(12) . .
H331 H Uiso 0.161(2) 0.2812(16) 0.646(2) 1.000 0.062(7) . .
H332 H Uiso 0.099(2) 0.1999(15) 0.645(2) 1.000 0.053(6) . .
H341 H Uiso -0.004(3) 0.1982(15) 0.936(2) 1.000 0.065(7) . .
H342 H Uiso 0.143(2) 0.1805(16) 0.972(2) 1.000 0.056(6) . .
H343 H Uiso 0.051(3) 0.1354(18) 0.865(3) 1.000 0.069(8) . .
H351 H Uiso -0.135(3) 0.3201(17) 0.769(3) 1.000 0.071(8) . .
H352 H Uiso -0.146(3) 0.266(2) 0.660(3) 1.000 0.083(9) . .
H353 H Uiso -0.098(2) 0.3542(16) 0.656(2) 1.000 0.054(7) . .
H361 H Uiso 0.119(2) 0.3885(16) 0.935(2) 1.000 0.058(7) . .
H362 H Uiso 0.191(2) 0.3985(16) 0.853(2) 1.000 0.054(7) . .
H363 H Uiso 0.236(2) 0.3437(14) 0.970(2) 1.000 0.047(6) . .
H371 H Uiso 0.418(3) 0.2787(17) 0.959(2) 1.000 0.069(7) . .
H372 H Uiso 0.468(3) 0.3502(18) 0.880(3) 1.000 0.071(8) . .
H381 H Uiso 0.627(4) 0.288(3) 1.124(5) 1.000 0.169(18) . .
H382 H Uiso 0.649(4) 0.360(2) 1.014(4) 1.000 0.113(12) . .
H391 H Uiso 0.778(3) 0.267(2) 1.000(3) 1.000 0.089(10) . .
H392 H Uiso 0.703(5) 0.191(4) 1.022(6) 1.000 0.21(3) . .
H401 H Uiso 0.656(4) 0.298(3) 0.805(4) 1.000 0.131(14) . .
H402 H Uiso 0.632(2) 0.1918(18) 0.811(2) 1.000 0.067(8) . .

loop_
_geom_bond_atom_site_label_1
_geom_bond_atom_site_label_2
_geom_bond_distance
_geom_bond_site_symmetry_1
_geom_bond_site_symmetry_2
_geom_bond_publ_flag
Sc O1 2.1608(13) . . yes
Sc N1 2.0170(13) . . yes
Sc N2 2.0365(13) . . yes
Sc C33 2.218(2) . . yes
Si C33 1.835(2) . . yes
Si C34 1.874(2) . . yes
Si C35 1.881(2) . . yes
Si C36 1.880(2) . . yes
O1 C37 1.454(3) . . yes
O1 C40 1.456(3) . . yes
N1 C1 1.483(2) . . yes
N1 C9 1.429(2) . . yes
N2 C8 1.470(2) . . yes
N2 C15 1.434(2) . . yes
C1 C2 1.513(3) . . no
C2 C3 1.398(3) . . no
C2 C7 1.401(3) . . no
C3 C4 1.374(4) . . no
C4 C5 1.371(4) . . no
C5 C6 1.388(4) . . no
C6 C7 1.393(3) . . no
C7 C8 1.516(3) . . no
C9 C10 1.409(3) . . no
C9 C14 1.414(3) . . no
C10 C11 1.396(3) . . no
C10 C24 1.509(3) . . no
C11 C12 1.366(3) . . no
C12 C13 1.379(3) . . no
C13 C14 1.396(3) . . no
C14 C21 1.520(3) . . no
C15 C16 1.415(3) . . no
C15 C20 1.413(2) . . no
C16 C17 1.393(3) . . no
C16 C27 1.520(2) . . no
C17 C18 1.386(3) . . no
C18 C19 1.383(3) . . no
C19 C20 1.392(3) . . no
C20 C30 1.521(3) . . no
C21 C22 1.534(3) . . no
C21 C23 1.529(4) . . no
C24 C25 1.526(4) . . no
C24 C26 1.529(4) . . no
C27 C28 1.526(3) . . no
C27 C29 1.526(3) . . no
C30 C31 1.520(4) . . no
C30 C32 1.533(4) . . no
C37 C38 1.494(4) . . no
C38 C39 1.495(5) . . no
C39 C40 1.470(4) . . no
C1 H11 0.98(2) . . no
C1 H12 1.04(2) . . no
C3 H31 1.01(2) . . no
C4 H41 0.93(4) . . no
C5 H51 0.96(3) . . no
C6 H61 0.99(2) . . no
C8 H81 0.96(2) . . no
C8 H82 1.00(2) . . no
C11 H111 0.95(3) . . no
C12 H121 0.91(2) . . no
C13 H131 0.96(2) . . no
C17 H171 0.95(2) . . no
C18 H181 1.00(2) . . no
C19 H191 0.96(2) . . no
C21 H211 0.98(2) . . no
C22 H221 1.07(3) . . no
C22 H222 1.00(2) . . no
C22 H223 0.98(2) . . no
C23 H231 1.05(3) . . no
C23 H232 1.03(4) . . no
C23 H233 1.00(4) . . no
C24 H241 0.97(2) . . no
C25 H251 1.02(3) . . no
C25 H252 1.02(3) . . no
C25 H253 1.04(3) . . no
C26 H261 0.97(4) . . no
C26 H262 1.07(4) . . no
C26 H263 0.96(3) . . no
C27 H271 0.927(19) . . no
C28 H281 0.98(2) . . no
C28 H282 0.99(3) . . no
C28 H283 0.93(2) . . no
C29 H291 0.93(2) . . no
C29 H292 0.87(3) . . no
C29 H293 0.96(3) . . no
C30 H301 1.00(2) . . no
C31 H311 0.92(4) . . no
C31 H312 1.01(5) . . no
C31 H313 1.06(3) . . no
C32 H321 1.18(5) . . no
C32 H322 1.00(4) . . no
C32 H323 0.92(3) . . no
C33 H331 0.98(2) . . no
C33 H332 0.93(2) . . no
C34 H341 0.97(3) . . no
C34 H342 0.94(2) . . no
C34 H343 0.98(3) . . no
C35 H351 0.99(3) . . no
C35 H352 0.94(3) . . no
C35 H353 0.97(2) . . no
C36 H361 0.89(2) . . no
C36 H362 0.96(2) . . no
C36 H363 0.92(2) . . no
C37 H371 1.06(3) . . no
C37 H372 0.97(3) . . no
C38 H381 1.10(5) . . no
C38 H382 1.02(4) . . no
C39 H391 0.89(4) . . no
C39 H392 1.01(7) . . no
C40 H401 1.20(5) . . no
C40 H402 0.93(3) . . no
